data_4101811
loop_
_publ_author_name
'Upadhyayula S. Raghavender'
Kantharaju
'Subrayashastry Aravinda'
'Narayanaswamy Shamala'
'Padmanabhan Balaram'

_publ_section_title
;
 Hydrophobic Peptide Channels and Encapsulated Water Wires
;
_journal_name_full 'Journal of the American Chemical Society'
_journal_page_first 1075
_journal_page_last 1086
_journal_paper_doi 10.1021/ja9083978
_journal_volume 132
_journal_year 2010
_chemical_formula_sum 'C27 H47 N5 O8'
_chemical_formula_weight 569.70
_chemical_name_common Boc-Pro-Aib-D-Ala-Aib-D-Val-OMe
_chemical_name_systematic
; 
  t-Butyloxycarbonyl-prolyl-alpha-aminoisobutyryl
-D-alanyl-alpha-aminoisobutyryl-D-valyl-methyl ester
;
_space_group_IT_number 19
_symmetry_cell_setting orthorhombic
_symmetry_space_group_name_Hall 'P 2ac 2ab'
_symmetry_space_group_name_H-M 'P 21 21 21'
_atom_sites_solution_hydrogens geom
_atom_sites_solution_primary direct
_atom_sites_solution_secondary difmap
_audit_creation_method SHELXL-97
_cell_angle_alpha 90.00
_cell_angle_beta 90.00
_cell_angle_gamma 90.00
_cell_formula_units_Z 4
_cell_length_a 12.2528(12)
_cell_length_b 15.7498(16)
_cell_length_c 16.6866(16)
_cell_measurement_temperature 293(2)
_cell_volume 3220.2(5)
_computing_data_collection SMART
_computing_data_reduction SAINT
_computing_structure_refinement 'SHELXL-97 (Sheldrick, 1997)'
_computing_structure_solution 'SHELXS-97 (Sheldrick, 1990)'
_diffrn_ambient_temperature 293(2)
_diffrn_measured_fraction_theta_full 0.953
_diffrn_measured_fraction_theta_max 0.953
_diffrn_measurement_device_type 'BRUKER AXS SMART APEX CCD with Mo source'
_diffrn_measurement_method 'omega scan'
_diffrn_radiation_monochromator graphite
_diffrn_radiation_source 'fine-focus sealed tube'
_diffrn_radiation_type MoK\a
_diffrn_radiation_wavelength 0.71073
_diffrn_reflns_av_R_equivalents 0.0210
_diffrn_reflns_av_sigmaI/netI 0.0145
_diffrn_reflns_limit_h_max 13
_diffrn_reflns_limit_h_min -15
_diffrn_reflns_limit_k_max 19
_diffrn_reflns_limit_k_min -20
_diffrn_reflns_limit_l_max 20
_diffrn_reflns_limit_l_min -21
_diffrn_reflns_number 24728
_diffrn_reflns_theta_full 26.91
_diffrn_reflns_theta_max 26.91
_diffrn_reflns_theta_min 1.78
_exptl_absorpt_coefficient_mu 0.087
_exptl_absorpt_correction_type none
_exptl_crystal_colour 'color less'
_exptl_crystal_density_diffrn 1.175
_exptl_crystal_density_method 'not measured'
_exptl_crystal_description rods
_exptl_crystal_F_000 1232
_exptl_crystal_size_max 0.34
_exptl_crystal_size_mid 0.18
_exptl_crystal_size_min 0.14
_refine_diff_density_max 0.227
_refine_diff_density_min -0.169
_refine_diff_density_rms 0.032
_refine_ls_abs_structure_details 'Flack H D (1983), Acta Cryst. A39, 876-881'
_refine_ls_abs_structure_Flack -10(10)
_refine_ls_extinction_method none
_refine_ls_goodness_of_fit_ref 1.023
_refine_ls_hydrogen_treatment 'riding over the heavy atom'
_refine_ls_matrix_type full
_refine_ls_number_parameters 361
_refine_ls_number_reflns 3708
_refine_ls_number_restraints 0
_refine_ls_restrained_S_all 1.023
_refine_ls_R_factor_all 0.0590
_refine_ls_R_factor_gt 0.0473
_refine_ls_shift/su_max 0.127
_refine_ls_shift/su_mean 0.020
_refine_ls_structure_factor_coef Fsqd
_refine_ls_weighting_details 'calc w=1/[\s^2^(Fo^2^)+(0.0865P)^2^+0.4158P] where P=(Fo^2^+2Fc^2^)/3'
_refine_ls_weighting_scheme calc
_refine_ls_wR_factor_gt 0.1278
_refine_ls_wR_factor_ref 0.1380
_reflns_number_gt 3095
_reflns_number_total 3708
_reflns_threshold_expression >2sigma(I)
_cod_data_source_file ja9083978_si_004.cif
_cod_data_source_block puda5
_cod_database_code 4101811

loop_
_symmetry_equiv_pos_as_xyz
'x, y, z'
'-x+1/2, -y, z+1/2'
'-x, y+1/2, -z+1/2'
'x+1/2, -y+1/2, -z'

loop_
_atom_site_label
_atom_site_type_symbol
_atom_site_fract_x
_atom_site_fract_y
_atom_site_fract_z
_atom_site_U_iso_or_equiv
_atom_site_adp_type
_atom_site_occupancy
_atom_site_symmetry_multiplicity
_atom_site_calc_flag
_atom_site_refinement_flags
_atom_site_disorder_assembly
_atom_site_disorder_group
C1 C 0.8822(4) 0.7963(3) 0.0846(3) 0.1000(14) Uani 1 1 d . . .
H1A H 0.8792 0.8496 0.0567 0.150 Uiso 1 1 calc R . .
H1B H 0.8747 0.8060 0.1411 0.150 Uiso 1 1 calc R . .
H1C H 0.8240 0.7603 0.0664 0.150 Uiso 1 1 calc R . .
C2 C 0.9893(3) 0.75426(19) 0.06831(17) 0.0572(7) Uani 1 1 d . . .
C3 C 1.0000(4) 0.6706(2) 0.1105(2) 0.0800(11) Uani 1 1 d . . .
H3A H 1.0695 0.6459 0.0981 0.120 Uiso 1 1 calc R . .
H3B H 0.9428 0.6333 0.0931 0.120 Uiso 1 1 calc R . .
H3C H 0.9944 0.6792 0.1673 0.120 Uiso 1 1 calc R . .
C4 C 1.0836(4) 0.8108(3) 0.0905(2) 0.0936(14) Uani 1 1 d . . .
H4A H 1.1510 0.7820 0.0794 0.140 Uiso 1 1 calc R . .
H4B H 1.0799 0.8242 0.1466 0.140 Uiso 1 1 calc R . .
H4C H 1.0801 0.8622 0.0597 0.140 Uiso 1 1 calc R . .
O O 1.00595(19) 0.73954(15) -0.01805(12) 0.0679(6) Uani 1 1 d . . .
C0' C 0.9416(2) 0.6858(2) -0.05879(16) 0.0535(7) Uani 1 1 d . . .
O0 O 0.85285(16) 0.65958(15) -0.03747(13) 0.0658(6) Uani 1 1 d . . .
N1 N 0.9881(2) 0.66532(17) -0.12934(13) 0.0574(6) Uani 1 1 d . . .
C1A C 0.9320(2) 0.6071(2) -0.18290(16) 0.0584(7) Uani 1 1 d . . .
H1A1 H 0.8646 0.6333 -0.2024 0.070 Uiso 1 1 calc R . .
C1' C 0.9053(2) 0.52319(19) -0.13992(15) 0.0510(6) Uani 1 1 d . . .
O1 O 0.96382(18) 0.49258(15) -0.08825(12) 0.0670(6) Uani 1 1 d . . .
C1B C 1.0121(4) 0.5978(3) -0.2513(2) 0.0932(13) Uani 1 1 d . . .
H1B1 H 1.0173 0.5388 -0.2676 0.112 Uiso 1 1 calc R . .
H1B2 H 0.9887 0.6312 -0.2970 0.112 Uiso 1 1 calc R . .
C1G C 1.1150(4) 0.6271(4) -0.2229(3) 0.1130(17) Uani 1 1 d . . .
H1G1 H 1.1518 0.6585 -0.2649 0.136 Uiso 1 1 calc R . .
H1G2 H 1.1604 0.5790 -0.2084 0.136 Uiso 1 1 calc R . .
C1D C 1.0998(3) 0.6819(3) -0.1529(2) 0.0759(10) Uani 1 1 d . . .
H1D1 H 1.1502 0.6671 -0.1104 0.091 Uiso 1 1 calc R . .
H1D2 H 1.1099 0.7412 -0.1669 0.091 Uiso 1 1 calc R . .
N2 N 0.8120(2) 0.48818(15) -0.16514(13) 0.0535(6) Uani 1 1 d . . .
H2 H 0.7731 0.5160 -0.1991 0.064 Uiso 1 1 calc R . .
C2A C 0.7723(3) 0.40561(19) -0.13841(16) 0.0625(8) Uani 1 1 d . . .
C2' C 0.7510(2) 0.40388(18) -0.04799(16) 0.0531(6) Uani 1 1 d . . .
O2 O 0.7435(2) 0.33602(13) -0.01288(13) 0.0686(6) Uani 1 1 d . . .
C2B C 0.6605(4) 0.3915(3) -0.1788(2) 0.1047(17) Uani 1 1 d . . .
H2B1 H 0.6693 0.3921 -0.2359 0.157 Uiso 1 1 calc R . .
H2B2 H 0.6113 0.4359 -0.1630 0.157 Uiso 1 1 calc R . .
H2B3 H 0.6314 0.3376 -0.1624 0.157 Uiso 1 1 calc R . .
C2G C 0.8524(5) 0.3349(2) -0.1597(2) 0.1077(18) Uani 1 1 d . . .
H2G1 H 0.8664 0.3358 -0.2163 0.162 Uiso 1 1 calc R . .
H2G2 H 0.8217 0.2810 -0.1450 0.162 Uiso 1 1 calc R . .
H2G3 H 0.9195 0.3434 -0.1311 0.162 Uiso 1 1 calc R . .
N3 N 0.73626(19) 0.47861(15) -0.01044(12) 0.0502(5) Uani 1 1 d . . .
H3 H 0.7402 0.5253 -0.0370 0.060 Uiso 1 1 calc R . .
C3A C 0.7136(2) 0.48015(19) 0.07534(15) 0.0507(6) Uani 1 1 d . . .
H3A1 H 0.6554 0.4387 0.0849 0.061 Uiso 1 1 calc R . .
C3' C 0.8106(2) 0.45285(16) 0.12673(14) 0.0447(6) Uani 1 1 d . . .
O3 O 0.79579(18) 0.43842(14) 0.19783(11) 0.0596(5) Uani 1 1 d . . .
C3B C 0.6692(3) 0.5657(2) 0.10034(19) 0.0725(9) Uani 1 1 d . . .
H3B1 H 0.6084 0.5804 0.0667 0.109 Uiso 1 1 calc R . .
H3B2 H 0.7253 0.6079 0.0950 0.109 Uiso 1 1 calc R . .
H3B3 H 0.6456 0.5631 0.1552 0.109 Uiso 1 1 calc R . .
N4 N 0.90696(18) 0.44162(13) 0.09088(12) 0.0453(5) Uani 1 1 d . . .
H4 H 0.9152 0.4599 0.0427 0.054 Uiso 1 1 calc R . .
C4A C 0.9993(2) 0.39948(19) 0.13014(16) 0.0528(6) Uani 1 1 d . . .
C4' C 0.9651(2) 0.31072(17) 0.16056(15) 0.0491(6) Uani 1 1 d . . .
O4 O 1.0133(2) 0.27877(13) 0.21656(12) 0.0701(6) Uani 1 1 d . . .
C4B C 1.0450(3) 0.4517(2) 0.1993(2) 0.0737(9) Uani 1 1 d . . .
H4B1 H 0.9892 0.4603 0.2388 0.111 Uiso 1 1 calc R . .
H4B2 H 1.0695 0.5057 0.1796 0.111 Uiso 1 1 calc R . .
H4B3 H 1.1053 0.4220 0.2231 0.111 Uiso 1 1 calc R . .
C4G C 1.0867(3) 0.3849(3) 0.0659(2) 0.0848(11) Uani 1 1 d . . .
H4G1 H 1.0564 0.3520 0.0229 0.127 Uiso 1 1 calc R . .
H4G2 H 1.1472 0.3550 0.0890 0.127 Uiso 1 1 calc R . .
H4G3 H 1.1112 0.4386 0.0456 0.127 Uiso 1 1 calc R . .
N5 N 0.8881(2) 0.26967(15) 0.11911(14) 0.0570(6) Uani 1 1 d . . .
H5 H 0.8585 0.2944 0.0786 0.068 Uiso 1 1 calc R . .
C5A C 0.8529(3) 0.18488(18) 0.14036(19) 0.0587(7) Uani 1 1 d . . .
H5A H 0.9125 0.1566 0.1691 0.070 Uiso 1 1 calc R . .
C5' C 0.7548(3) 0.1898(2) 0.1954(2) 0.0736(9) Uani 1 1 d . . .
O5 O 0.6781(3) 0.2352(2) 0.1846(2) 0.1211(12) Uani 1 1 d . . .
C5B C 0.8264(3) 0.1329(2) 0.0646(2) 0.0772(10) Uani 1 1 d . . .
H5B H 0.7683 0.1628 0.0357 0.093 Uiso 1 1 calc R . .
C5G C 0.7827(5) 0.0448(2) 0.0868(3) 0.1099(17) Uani 1 1 d . . .
H5G1 H 0.7197 0.0508 0.1206 0.165 Uiso 1 1 calc R . .
H5G2 H 0.8381 0.0136 0.1148 0.165 Uiso 1 1 calc R . .
H5G3 H 0.7627 0.0147 0.0389 0.165 Uiso 1 1 calc R . .
C5D C 0.9239(5) 0.1284(4) 0.0098(3) 0.1250(19) Uani 1 1 d . . .
H5D1 H 0.9485 0.1849 -0.0023 0.187 Uiso 1 1 calc R . .
H5D2 H 0.9039 0.1000 -0.0389 0.187 Uiso 1 1 calc R . .
H5D3 H 0.9815 0.0976 0.0357 0.187 Uiso 1 1 calc R . .
O1M O 0.7632(2) 0.13773(17) 0.25688(17) 0.0903(8) Uani 1 1 d . . .
C1M C 0.6711(5) 0.1377(4) 0.3119(4) 0.141(2) Uani 1 1 d . . .
H1M1 H 0.6845 0.0979 0.3543 0.211 Uiso 1 1 calc R . .
H1M2 H 0.6061 0.1218 0.2835 0.211 Uiso 1 1 calc R . .
H1M3 H 0.6621 0.1935 0.3341 0.211 Uiso 1 1 calc R . .

loop_
_atom_site_aniso_label
_atom_site_aniso_U_11
_atom_site_aniso_U_22
_atom_site_aniso_U_33
_atom_site_aniso_U_23
_atom_site_aniso_U_13
_atom_site_aniso_U_12
C1 0.099(3) 0.094(3) 0.107(3) -0.038(3) -0.007(3) 0.020(2)
C2 0.0675(18) 0.0593(15) 0.0449(14) -0.0055(12) 0.0034(13) -0.0126(14)
C3 0.112(3) 0.0705(19) 0.0580(17) 0.0032(15) -0.013(2) -0.014(2)
C4 0.109(3) 0.112(3) 0.0604(19) -0.016(2) 0.005(2) -0.057(3)
O 0.0754(14) 0.0813(14) 0.0470(11) -0.0032(10) 0.0031(10) -0.0318(12)
C0' 0.0518(16) 0.0652(16) 0.0436(14) 0.0041(13) -0.0054(12) -0.0074(13)
O0 0.0488(11) 0.0927(15) 0.0560(11) -0.0090(11) 0.0028(10) -0.0114(11)
N1 0.0526(13) 0.0757(15) 0.0439(12) 0.0036(11) 0.0001(11) -0.0157(12)
C1A 0.0583(17) 0.0777(19) 0.0392(13) 0.0035(13) -0.0033(12) -0.0166(15)
C1' 0.0536(15) 0.0659(15) 0.0337(12) -0.0011(11) -0.0039(12) 0.0038(13)
O1 0.0633(12) 0.0850(14) 0.0528(11) 0.0109(11) -0.0132(10) 0.0061(11)
C1B 0.094(3) 0.132(3) 0.0531(17) -0.018(2) 0.0191(18) -0.036(3)
C1G 0.091(3) 0.130(4) 0.119(4) -0.037(3) 0.043(3) -0.033(3)
C1D 0.069(2) 0.097(2) 0.0609(18) -0.0021(18) 0.0148(17) -0.0313(19)
N2 0.0654(15) 0.0595(13) 0.0355(11) 0.0044(10) -0.0093(10) -0.0078(12)
C2A 0.093(2) 0.0570(15) 0.0372(13) -0.0004(12) -0.0100(15) -0.0166(16)
C2' 0.0628(16) 0.0557(14) 0.0407(13) 0.0069(12) -0.0088(13) -0.0072(14)
O2 0.0969(17) 0.0582(12) 0.0506(11) 0.0127(9) -0.0111(12) -0.0113(11)
C2B 0.137(4) 0.119(3) 0.0580(19) 0.020(2) -0.038(2) -0.077(3)
C2G 0.194(5) 0.064(2) 0.066(2) -0.0104(17) 0.031(3) 0.003(3)
N3 0.0576(14) 0.0577(12) 0.0353(10) 0.0081(9) -0.0036(10) -0.0006(11)
C3A 0.0493(14) 0.0620(15) 0.0407(13) 0.0083(12) 0.0025(11) 0.0016(13)
C3' 0.0536(15) 0.0456(12) 0.0349(12) 0.0027(10) 0.0012(11) 0.0031(11)
O3 0.0732(13) 0.0734(12) 0.0322(9) 0.0054(9) 0.0070(9) 0.0125(11)
C3B 0.075(2) 0.086(2) 0.0568(17) 0.0077(16) 0.0089(17) 0.0294(18)
N4 0.0520(13) 0.0509(11) 0.0331(10) 0.0082(9) -0.0016(9) 0.0019(10)
C4A 0.0471(14) 0.0645(16) 0.0468(14) 0.0113(13) -0.0028(12) 0.0048(13)
C4' 0.0562(15) 0.0516(13) 0.0396(12) -0.0001(11) -0.0008(12) 0.0143(13)
O4 0.0904(16) 0.0627(12) 0.0573(12) 0.0075(10) -0.0224(12) 0.0146(11)
C4B 0.079(2) 0.0664(18) 0.075(2) 0.0098(17) -0.0315(19) -0.0077(17)
C4G 0.0538(18) 0.123(3) 0.077(2) 0.029(2) 0.0133(17) 0.015(2)
N5 0.0684(15) 0.0536(12) 0.0492(13) 0.0102(10) -0.0097(12) 0.0067(12)
C5A 0.0665(18) 0.0497(14) 0.0601(17) 0.0047(13) -0.0125(15) 0.0094(13)
C5' 0.075(2) 0.0554(16) 0.091(2) 0.0102(17) 0.003(2) 0.0044(17)
O5 0.093(2) 0.116(2) 0.154(3) 0.042(2) 0.029(2) 0.0333(19)
C5B 0.096(3) 0.0583(17) 0.077(2) -0.0019(16) -0.026(2) 0.0085(18)
C5G 0.162(5) 0.059(2) 0.109(3) 0.000(2) -0.045(3) -0.008(3)
C5D 0.159(5) 0.129(4) 0.086(3) -0.037(3) -0.003(3) 0.019(4)
O1M 0.105(2) 0.0838(15) 0.0821(16) 0.0209(14) 0.0167(16) -0.0029(15)
C1M 0.154(5) 0.134(4) 0.133(4) 0.017(4) 0.070(4) -0.026(4)

loop_
_atom_type_symbol
_atom_type_description
_atom_type_scat_dispersion_real
_atom_type_scat_dispersion_imag
_atom_type_scat_source
C C 0.0033 0.0000 'International Tables Vol C Tables 4.2.6.8 and 6.1.1.4'
H H 0.0000 0.0000 'International Tables Vol C Tables 4.2.6.8 and 6.1.1.4'
N N 0.0061 0.0000 'International Tables Vol C Tables 4.2.6.8 and 6.1.1.4'
O O 0.0106 0.0000 'International Tables Vol C Tables 4.2.6.8 and 6.1.1.4'

loop_
_geom_angle_atom_site_label_1
_geom_angle_atom_site_label_2
_geom_angle_atom_site_label_3
_geom_angle
_geom_angle_site_symmetry_1
_geom_angle_site_symmetry_3
_geom_angle_publ_flag
O C2 C1 111.6(3) . . ?
O C2 C3 108.0(3) . . ?
C1 C2 C3 112.4(3) . . ?
O C2 C4 103.2(3) . . ?
C1 C2 C4 111.5(3) . . ?
C3 C2 C4 109.7(3) . . ?
C0' O C2 120.9(2) . . ?
O0 C0' N1 123.5(3) . . ?
O0 C0' O 126.2(3) . . ?
N1 C0' O 110.2(2) . . ?
C0' N1 C1D 126.4(3) . . ?
C0' N1 C1A 119.3(2) . . ?
C1D N1 C1A 113.2(3) . . ?
N1 C1A C1B 102.7(2) . . ?
N1 C1A C1' 110.8(2) . . ?
C1B C1A C1' 114.0(3) . . ?
O1 C1' N2 124.2(3) . . ?
O1 C1' C1A 122.9(3) . . ?
N2 C1' C1A 112.9(2) . . ?
C1G C1B C1A 106.9(3) . . ?
C1B C1G C1D 110.1(4) . . ?
N1 C1D C1G 103.4(3) . . ?
C1' N2 C2A 123.8(3) . . ?
N2 C2A C2' 112.0(2) . . ?
N2 C2A C2G 111.4(3) . . ?
C2' C2A C2G 109.0(3) . . ?
N2 C2A C2B 106.9(3) . . ?
C2' C2A C2B 106.0(3) . . ?
C2G C2A C2B 111.4(3) . . ?
O2 C2' N3 122.1(2) . . ?
O2 C2' C2A 120.0(3) . . ?
N3 C2' C2A 117.8(2) . . ?
C2' N3 C3A 119.8(2) . . ?
N3 C3A C3' 113.5(2) . . ?
N3 C3A C3B 110.7(2) . . ?
C3' C3A C3B 112.1(3) . . ?
O3 C3' N4 122.8(2) . . ?
O3 C3' C3A 118.8(2) . . ?
N4 C3' C3A 118.3(2) . . ?
C3' N4 C4A 122.8(2) . . ?
N4 C4A C4G 107.1(2) . . ?
N4 C4A C4B 112.2(2) . . ?
C4G C4A C4B 110.7(3) . . ?
N4 C4A C4' 110.3(2) . . ?
C4G C4A C4' 106.5(3) . . ?
C4B C4A C4' 109.8(2) . . ?
O4 C4' N5 122.7(3) . . ?
O4 C4' C4A 119.8(3) . . ?
N5 C4' C4A 117.3(2) . . ?
C4' N5 C5A 122.0(2) . . ?
N5 C5A C5' 109.7(2) . . ?
N5 C5A C5B 110.6(3) . . ?
C5' C5A C5B 110.9(3) . . ?
O5 C5' O1M 123.4(4) . . ?
O5 C5' C5A 124.4(3) . . ?
O1M C5' C5A 112.2(3) . . ?
C5D C5B C5G 112.4(4) . . ?
C5D C5B C5A 110.8(3) . . ?
C5G C5B C5A 110.9(3) . . ?
C5' O1M C1M 115.5(4) . . ?

loop_
_geom_bond_atom_site_label_1
_geom_bond_atom_site_label_2
_geom_bond_distance
_geom_bond_site_symmetry_2
_geom_bond_publ_flag
C1 C2 1.494(5) . ?
C2 O 1.474(4) . ?
C2 C3 1.499(5) . ?
C2 C4 1.505(5) . ?
O C0' 1.341(3) . ?
C0' O0 1.217(3) . ?
C0' N1 1.347(4) . ?
N1 C1D 1.448(4) . ?
N1 C1A 1.453(4) . ?
C1A C1B 1.512(5) . ?
C1A C1' 1.539(4) . ?
C1' O1 1.221(3) . ?
C1' N2 1.337(4) . ?
C1B C1G 1.424(6) . ?
C1G C1D 1.463(6) . ?
N2 C2A 1.458(4) . ?
C2A C2' 1.532(4) . ?
C2A C2G 1.526(6) . ?
C2A C2B 1.543(5) . ?
C2' O2 1.222(3) . ?
C2' N3 1.345(4) . ?
N3 C3A 1.458(3) . ?
C3A C3' 1.527(4) . ?
C3A C3B 1.512(4) . ?
C3' O3 1.222(3) . ?
C3' N4 1.335(3) . ?
N4 C4A 1.466(3) . ?
C4A C4G 1.532(4) . ?
C4A C4B 1.524(4) . ?
C4A C4' 1.545(4) . ?
C4' O4 1.214(3) . ?
C4' N5 1.337(4) . ?
N5 C5A 1.447(4) . ?
C5A C5' 1.515(5) . ?
C5A C5B 1.541(5) . ?
C5' O5 1.194(4) . ?
C5' O1M 1.318(4) . ?
C5B C5D 1.506(7) . ?
C5B C5G 1.534(6) . ?
O1M C1M 1.454(6) . ?

loop_
_geom_torsion_atom_site_label_1
_geom_torsion_atom_site_label_2
_geom_torsion_atom_site_label_3
_geom_torsion_atom_site_label_4
_geom_torsion
_geom_torsion_site_symmetry_1
_geom_torsion_site_symmetry_2
_geom_torsion_site_symmetry_3
_geom_torsion_site_symmetry_4
_geom_torsion_publ_flag
C1 C2 O C0' -65.3(4) . . . . ?
C3 C2 O C0' 58.7(4) . . . . ?
C4 C2 O C0' 174.8(3) . . . . ?
C2 O C0' O0 17.5(5) . . . . ?
C2 O C0' N1 -163.8(3) . . . . ?
O0 C0' N1 C1D -168.8(3) . . . . ?
O C0' N1 C1D 12.5(5) . . . . ?
O0 C0' N1 C1A -1.7(5) . . . . ?
O C0' N1 C1A 179.6(3) . . . . ?
C0' N1 C1A C1B -177.2(3) . . . . ?
C1D N1 C1A C1B -8.5(4) . . . . ?
C0' N1 C1A C1' -55.1(4) . . . . ?
C1D N1 C1A C1' 113.6(3) . . . . ?
N1 C1A C1' O1 -33.3(4) . . . . ?
C1B C1A C1' O1 82.0(4) . . . . ?
N1 C1A C1' N2 146.7(3) . . . . ?
C1B C1A C1' N2 -98.1(3) . . . . ?
N1 C1A C1B C1G 17.1(5) . . . . ?
C1' C1A C1B C1G -102.8(4) . . . . ?
C1A C1B C1G C1D -20.3(6) . . . . ?
C0' N1 C1D C1G 164.7(4) . . . . ?
C1A N1 C1D C1G -3.0(4) . . . . ?
C1B C1G C1D N1 14.5(6) . . . . ?
O1 C1' N2 C2A -4.8(4) . . . . ?
C1A C1' N2 C2A 175.2(3) . . . . ?
C1' N2 C2A C2' 61.8(4) . . . . ?
C1' N2 C2A C2G -60.7(4) . . . . ?
C1' N2 C2A C2B 177.4(3) . . . . ?
N2 C2A C2' O2 -162.2(3) . . . . ?
C2G C2A C2' O2 -38.4(4) . . . . ?
C2B C2A C2' O2 81.6(4) . . . . ?
N2 C2A C2' N3 20.7(4) . . . . ?
C2G C2A C2' N3 144.5(3) . . . . ?
C2B C2A C2' N3 -95.5(3) . . . . ?
O2 C2' N3 C3A 1.7(4) . . . . ?
C2A C2' N3 C3A 178.8(3) . . . . ?
C2' N3 C3A C3' 68.9(3) . . . . ?
C2' N3 C3A C3B -164.1(3) . . . . ?
N3 C3A C3' O3 -168.2(3) . . . . ?
C3B C3A C3' O3 65.5(3) . . . . ?
N3 C3A C3' N4 8.5(4) . . . . ?
C3B C3A C3' N4 -117.9(3) . . . . ?
O3 C3' N4 C4A 9.2(4) . . . . ?
C3A C3' N4 C4A -167.3(2) . . . . ?
C3' N4 C4A C4G 170.2(3) . . . . ?
C3' N4 C4A C4B -68.1(3) . . . . ?
C3' N4 C4A C4' 54.7(3) . . . . ?
N4 C4A C4' O4 -154.4(3) . . . . ?
C4G C4A C4' O4 89.7(3) . . . . ?
C4B C4A C4' O4 -30.2(4) . . . . ?
N4 C4A C4' N5 30.7(3) . . . . ?
C4G C4A C4' N5 -85.2(3) . . . . ?
C4B C4A C4' N5 154.9(3) . . . . ?
O4 C4' N5 C5A 2.8(4) . . . . ?
C4A C4' N5 C5A 177.6(3) . . . . ?
C4' N5 C5A C5' 93.1(3) . . . . ?
C4' N5 C5A C5B -144.2(3) . . . . ?
N5 C5A C5' O5 45.5(5) . . . . ?
C5B C5A C5' O5 -77.0(5) . . . . ?
N5 C5A C5' O1M -134.8(3) . . . . ?
C5B C5A C5' O1M 102.7(3) . . . . ?
N5 C5A C5B C5D 57.8(4) . . . . ?
C5' C5A C5B C5D 179.7(3) . . . . ?
N5 C5A C5B C5G -176.6(3) . . . . ?
C5' C5A C5B C5G -54.7(4) . . . . ?
O5 C5' O1M C1M 0.7(6) . . . . ?
C5A C5' O1M C1M -179.0(4) . . . . ?

loop_
_cod_related_entry_id
_cod_related_entry_database
_cod_related_entry_code
1 ChemSpider 30660071
